data_7060770
loop_
_publ_author_name
'Gao, Lihua'
'Bian, Gang'
'Yang, Ya'
'Zhang, Bingbing'
'Wu, Xiaowen'
'Wu, Kui'

_publ_section_title
;
 Na4SnS4 and Na4SnSe4 exhibiting multifunctional physicochemical
 performances as potential infrared nonlinear optical crystals and sodium
 ion conductors
;
_journal_issue 28
_journal_name_full 'New Journal of Chemistry'
_journal_page_first 12362
_journal_page_last 12366
_journal_paper_doi 10.1039/D1NJ02565A
_journal_volume 45
_journal_year 2021
_chemical_formula_sum 'Na4 S4 Sn'
_chemical_formula_weight 338.89
_space_group_crystal_system tetragonal
_space_group_IT_number 114
_space_group_name_Hall 'P -4 2n'
_space_group_name_H-M_alt 'P -4 21 c'
_atom_sites_solution_hydrogens none
_audit_creation_method SHELXL-2016/6
_audit_update_record
;
2021-01-30 deposited with the CCDC.	2021-06-11 downloaded from the CCDC.
;
_cell_angle_alpha 90
_cell_angle_beta 90
_cell_angle_gamma 90
_cell_formula_units_Z 2
_cell_length_a 7.8419(6)
_cell_length_b 7.8419(6)
_cell_length_c 6.9522(9)
_cell_measurement_reflns_used 2478
_cell_measurement_temperature 298(2)
_cell_measurement_theta_max 27.43
_cell_measurement_theta_min 3.67
_cell_volume 427.53(7)
_computing_cell_refinement 'Bruker SMART'
_computing_data_collection 'Bruker SMART'
_computing_data_reduction 'Bruker SAINT'
_computing_molecular_graphics 'Bruker SHELXTL'
_computing_publication_material 'Bruker SHELXTL'
_computing_structure_refinement 'Bruker SHELXTL'
_computing_structure_solution 'Bruker SHELXTL'
_diffrn_ambient_temperature 298(2)
_diffrn_measured_fraction_theta_full 1.000
_diffrn_measured_fraction_theta_max 1.000
_diffrn_measurement_device_type 'CCD area detector'
_diffrn_measurement_method 'phi and omega scans'
_diffrn_radiation_type MoK\a
_diffrn_radiation_wavelength 0.71073
_diffrn_reflns_av_R_equivalents 0.0297
_diffrn_reflns_av_unetI/netI 0.0196
_diffrn_reflns_Laue_measured_fraction_full 1.000
_diffrn_reflns_Laue_measured_fraction_max 1.000
_diffrn_reflns_limit_h_max 6
_diffrn_reflns_limit_h_min -10
_diffrn_reflns_limit_k_max 10
_diffrn_reflns_limit_k_min -10
_diffrn_reflns_limit_l_max 8
_diffrn_reflns_limit_l_min -9
_diffrn_reflns_number 3774
_diffrn_reflns_point_group_measured_fraction_full 1.000
_diffrn_reflns_point_group_measured_fraction_max 0.998
_diffrn_reflns_theta_full 25.242
_diffrn_reflns_theta_max 27.497
_diffrn_reflns_theta_min 3.674
_diffrn_source 'sealed tube'
_exptl_absorpt_coefficient_mu 4.071
_exptl_absorpt_correction_type multi-scan
_exptl_absorpt_process_details SADABS
_exptl_crystal_colour colorless
_exptl_crystal_density_diffrn 2.633
_exptl_crystal_description block
_exptl_crystal_F_000 316
_exptl_crystal_size_max 0.134
_exptl_crystal_size_mid 0.076
_exptl_crystal_size_min 0.068
_exptl_transmission_factor_max 0.7456
_exptl_transmission_factor_min 0.6148
_refine_diff_density_max 0.194
_refine_diff_density_min -0.216
_refine_diff_density_rms 0.052
_refine_ls_abs_structure_details
;
 Flack x determined using 183 quotients [(I+)-(I-)]/[(I+)+(I-)]
 (Parsons, Flack and Wagner, Acta Cryst. B69 (2013) 249-259).
;
_refine_ls_abs_structure_Flack -0.01(3)
_refine_ls_extinction_coef 0.0042(8)
_refine_ls_extinction_expression Fc^*^=kFc[1+0.001xFc^2^\l^3^/sin(2\q)]^-1/4^
_refine_ls_extinction_method 'SHELXL-2016/6 (Sheldrick 2016)'
_refine_ls_goodness_of_fit_ref 1.051
_refine_ls_hydrogen_treatment none
_refine_ls_matrix_type full
_refine_ls_number_parameters 22
_refine_ls_number_reflns 493
_refine_ls_number_restraints 0
_refine_ls_restrained_S_all 1.051
_refine_ls_R_factor_all 0.0127
_refine_ls_R_factor_gt 0.0117
_refine_ls_shift/su_max 0.000
_refine_ls_shift/su_mean 0.000
_refine_ls_structure_factor_coef Fsqd
_refine_ls_weighting_details 'w=1/[\s^2^(Fo^2^)+(0.0046P)^2^] where P=(Fo^2^+2Fc^2^)/3'
_refine_ls_weighting_scheme calc
_refine_ls_wR_factor_gt 0.0214
_refine_ls_wR_factor_ref 0.0216
_reflns_Friedel_coverage 0.632
_reflns_Friedel_fraction_full 1.000
_reflns_Friedel_fraction_max 0.995
_reflns_number_gt 477
_reflns_number_total 493
_reflns_threshold_expression 'I > 2\s(I)'
_cod_data_source_file d1nj02565a3.cif
_cod_data_source_block 1_CCDC1
_cod_depositor_comments 'Adding full bibliography for 7060769--7060770.cif.'
_cod_original_cell_volume 427.53(9)
_cod_database_code 7060770
_shelx_shelxl_version_number 2016/6
_shelx_space_group_comment
;
The symmetry employed for this shelxl refinement is uniquely defined
by the following loop, which should always be used as a source of
symmetry information in preference to the above space-group names.
They are only intended as comments.
;
_shelx_estimated_absorpt_t_min 0.6148
_shelx_estimated_absorpt_t_max 0.7456

loop_
_space_group_symop_operation_xyz
'x, y, z'
'-x, -y, z'
'y, -x, -z'
'-y, x, -z'
'-x+1/2, y+1/2, -z+1/2'
'x+1/2, -y+1/2, -z+1/2'
'-y+1/2, -x+1/2, z+1/2'
'y+1/2, x+1/2, z+1/2'

loop_
_atom_site_label
_atom_site_type_symbol
_atom_site_fract_x
_atom_site_fract_y
_atom_site_fract_z
_atom_site_U_iso_or_equiv
_atom_site_adp_type
_atom_site_occupancy
_atom_site_site_symmetry_order
_atom_site_calc_flag
_atom_site_refinement_flags_posn
_atom_site_refinement_flags_adp
_atom_site_refinement_flags_occupancy
_atom_site_disorder_assembly
_atom_site_disorder_group
Sn1 Sn 0.500000 0.500000 0.500000 0.01624(11) Uani 1 4 d S T P . .
Na1 Na 0.69824(11) 0.90823(12) 0.53068(16) 0.0274(3) Uani 1 1 d . . . . .
S1 S 0.73769(8) 0.59215(8) 0.31071(10) 0.01969(16) Uani 1 1 d . . . . .

loop_
_atom_site_aniso_label
_atom_site_aniso_U_11
_atom_site_aniso_U_22
_atom_site_aniso_U_33
_atom_site_aniso_U_23
_atom_site_aniso_U_13
_atom_site_aniso_U_12
Sn1 0.01750(12) 0.01750(12) 0.01371(17) 0.000 0.000 0.000
Na1 0.0291(5) 0.0271(5) 0.0259(7) 0.0054(6) 0.0012(5) 0.0007(4)
S1 0.0223(3) 0.0195(3) 0.0173(3) 0.0006(3) 0.0048(3) -0.0003(3)

loop_
_atom_type_symbol
_atom_type_description
_atom_type_scat_dispersion_real
_atom_type_scat_dispersion_imag
_atom_type_scat_source
Na Na 0.0362 0.0249 'International Tables Vol C Tables 4.2.6.8 and 6.1.1.4'
S S 0.1246 0.1234 'International Tables Vol C Tables 4.2.6.8 and 6.1.1.4'
Sn Sn -0.6537 1.4246 'International Tables Vol C Tables 4.2.6.8 and 6.1.1.4'

loop_
_geom_angle_atom_site_label_1
_geom_angle_atom_site_label_2
_geom_angle_atom_site_label_3
_geom_angle
_geom_angle_site_symmetry_1
_geom_angle_site_symmetry_3
_geom_angle_publ_flag
S1 Sn1 S1 107.596(16) 2_665 4_656 ?
S1 Sn1 S1 107.596(16) 2_665 3_566 ?
S1 Sn1 S1 113.29(3) 4_656 3_566 ?
S1 Sn1 S1 113.29(3) 2_665 . ?
S1 Sn1 S1 107.597(16) 4_656 . ?
S1 Sn1 S1 107.596(16) 3_566 . ?
S1 Sn1 Na1 54.70(2) 2_665 2_665 ?
S1 Sn1 Na1 122.33(2) 4_656 2_665 ?
S1 Sn1 Na1 53.09(2) 3_566 2_665 ?
S1 Sn1 Na1 130.06(2) . 2_665 ?
S1 Sn1 Na1 53.09(2) 2_665 4_656 ?
S1 Sn1 Na1 54.70(2) 4_656 4_656 ?
S1 Sn1 Na1 130.06(2) 3_566 4_656 ?
S1 Sn1 Na1 122.33(2) . 4_656 ?
Na1 Sn1 Na1 90.205(2) 2_665 4_656 ?
S1 Sn1 Na1 122.33(2) 2_665 3_566 ?
S1 Sn1 Na1 130.06(2) 4_656 3_566 ?
S1 Sn1 Na1 54.70(2) 3_566 3_566 ?
S1 Sn1 Na1 53.09(2) . 3_566 ?
Na1 Sn1 Na1 90.205(2) 2_665 3_566 ?
Na1 Sn1 Na1 173.14(4) 4_656 3_566 ?
S1 Na1 S1 133.69(4) 7_665 5_655 ?
S1 Na1 S1 90.47(3) 7_665 4_656 ?
S1 Na1 S1 134.79(4) 5_655 4_656 ?
S1 Na1 S1 87.42(3) 7_665 . ?
S1 Na1 S1 88.54(3) 5_655 . ?
S1 Na1 S1 83.67(4) 4_656 . ?
S1 Na1 S1 106.07(4) 7_665 3_576 ?
S1 Na1 S1 83.64(3) 5_655 3_576 ?
S1 Na1 S1 93.90(3) 4_656 3_576 ?
S1 Na1 S1 166.34(4) . 3_576 ?
S1 Na1 Na1 134.92(3) 7_665 2_675 ?
S1 Na1 Na1 86.95(3) 5_655 2_675 ?
S1 Na1 Na1 58.28(3) 4_656 2_675 ?
S1 Na1 Na1 116.83(4) . 2_675 ?
S1 Na1 Na1 51.72(3) 3_576 2_675 ?
S1 Na1 Na1 51.50(3) 7_665 4_756 ?
S1 Na1 Na1 88.92(4) 5_655 4_756 ?
S1 Na1 Na1 121.68(4) 4_656 4_756 ?
S1 Na1 Na1 56.55(3) . 4_756 ?
S1 Na1 Na1 134.14(3) 3_576 4_756 ?
Na1 Na1 Na1 172.33(4) 2_675 4_756 ?
S1 Na1 Na1 99.68(3) 7_665 3_576 ?
S1 Na1 Na1 50.76(3) 5_655 3_576 ?
S1 Na1 Na1 145.87(5) 4_656 3_576 ?
S1 Na1 Na1 128.95(4) . 3_576 ?
S1 Na1 Na1 52.00(3) 3_576 3_576 ?
Na1 Na1 Na1 93.22(5) 2_675 3_576 ?
Na1 Na1 Na1 89.160(9) 4_756 3_576 ?
S1 Na1 Na1 134.48(3) 7_665 7_664 ?
S1 Na1 Na1 50.24(2) 5_655 7_664 ?
S1 Na1 Na1 94.45(4) 4_656 7_664 ?
S1 Na1 Na1 48.48(3) . 7_664 ?
S1 Na1 Na1 118.64(2) 3_576 7_664 ?
Na1 Na1 Na1 83.635(18) 2_675 7_664 ?
Na1 Na1 Na1 88.76(3) 4_756 7_664 ?
Na1 Na1 Na1 101.00(4) 3_576 7_664 ?
S1 Na1 Na1 51.73(2) 7_665 7_665 ?
S1 Na1 Na1 162.36(4) 5_655 7_665 ?
S1 Na1 Na1 49.30(3) 4_656 7_665 ?
S1 Na1 Na1 109.02(4) . 7_665 ?
S1 Na1 Na1 78.81(2) 3_576 7_665 ?
Na1 Na1 Na1 83.635(18) 2_675 7_665 ?
Na1 Na1 Na1 101.98(3) 4_756 7_665 ?
Na1 Na1 Na1 114.84(5) 3_576 7_665 ?
Na1 Na1 Na1 142.48(6) 7_664 7_665 ?
Sn1 S1 Na1 104.00(3) . 7_664 ?
Sn1 S1 Na1 116.53(3) . 5_645 ?
Na1 S1 Na1 77.73(3) 7_664 5_645 ?
Sn1 S1 Na1 84.94(3) . 3_566 ?
Na1 S1 Na1 158.17(3) 7_664 3_566 ?
Na1 S1 Na1 80.46(2) 5_645 3_566 ?
Sn1 S1 Na1 83.46(3) . . ?
Na1 S1 Na1 79.78(3) 7_664 . ?
Na1 S1 Na1 152.92(4) 5_645 . ?
Na1 S1 Na1 121.44(3) 3_566 . ?
Sn1 S1 Na1 125.65(4) . 4_756 ?
Na1 S1 Na1 117.18(3) 7_664 4_756 ?
Na1 S1 Na1 106.06(4) 5_645 4_756 ?
Na1 S1 Na1 70.01(3) 3_566 4_756 ?
Na1 S1 Na1 71.45(3) . 4_756 ?

loop_
_geom_bond_atom_site_label_1
_geom_bond_atom_site_label_2
_geom_bond_distance
_geom_bond_site_symmetry_2
_geom_bond_publ_flag
Sn1 S1 2.3934(6) 2_665 ?
Sn1 S1 2.3934(6) 4_656 ?
Sn1 S1 2.3934(6) 3_566 ?
Sn1 S1 2.3934(6) . ?
Sn1 Na1 3.5652(10) 2_665 ?
Sn1 Na1 3.5652(10) 4_656 ?
Sn1 Na1 3.5652(10) 3_566 ?
Na1 S1 2.7931(11) 7_665 ?
Na1 S1 2.8224(13) 5_655 ?
Na1 S1 2.8619(11) 4_656 ?
Na1 S1 2.9288(12) . ?
Na1 S1 3.1012(12) 3_576 ?
Na1 Na1 3.4262(18) 2_675 ?
Na1 Na1 3.5238(13) 4_756 ?
Na1 Na1 3.5238(13) 3_576 ?
Na1 Na1 3.6712(7) 7_664 ?
Na1 Na1 3.6712(7) 7_665 ?
